data_7045776
loop_
_publ_author_name
'Lemes, Maykon A.'
'Magnan, Fran\,cois'
'Gabidullin, Bulat'
'Brusso, Jaclyn'

_publ_section_title
;
 Impact of nuclearity and topology on the single molecule magnet behaviour
 of hexaazatrinaphtylene-based cobalt complexes.
;
_journal_issue 13
_journal_name_full 'Dalton transactions (Cambridge, England : 2003)'
_journal_page_first 4678
_journal_page_last 4684
_journal_paper_doi 10.1039/c8dt00324f
_journal_volume 47
_journal_year 2018
_chemical_formula_moiety 'C44 H16 Co2 F24 N6 O8, C7 H8'
_chemical_formula_sum 'C51 H24 Co2 F24 N6 O8'
_chemical_formula_weight 1422.62
_space_group_crystal_system monoclinic
_space_group_IT_number 14
_space_group_name_Hall '-P 2ybc'
_space_group_name_H-M_alt 'P 1 21/c 1'
_symmetry_space_group_name_Hall '-P 2ybc'
_symmetry_space_group_name_H-M 'P 1 21/c 1'
_atom_sites_solution_hydrogens geom
_audit_creation_date 2018-02-23
_audit_creation_method
;
Olex2 1.2
(compiled 2017.08.10 svn.r3458 for OlexSys, GUI svn.r5381)
;
_audit_update_record
;
2018-02-28 deposited with the CCDC.
2018-03-02 downloaded from the CCDC.
;
_cell_angle_alpha 90
_cell_angle_beta 97.5890(10)
_cell_angle_gamma 90
_cell_formula_units_Z 4
_cell_length_a 18.2906(7)
_cell_length_b 9.6629(4)
_cell_length_c 31.6337(13)
_cell_measurement_reflns_used 9950
_cell_measurement_temperature 200(2)
_cell_measurement_theta_max 26.94
_cell_measurement_theta_min 2.21
_cell_volume 5542.0(4)
_computing_cell_refinement 'APEX II (Bruker, 2009)'
_computing_data_collection 'APEX II (Bruker, 2009)'
_computing_data_reduction 'SAINT (Bruker)'
_computing_molecular_graphics 'Olex2 (Dolomanov et al., 2009)'
_computing_publication_material 'Olex2 (Dolomanov et al., 2009)'
_computing_structure_refinement 'ShelXL (Sheldrick, 2015)'
_computing_structure_solution 'XT (Sheldrick, 2014)'
_diffrn_ambient_temperature 200.0
_diffrn_measured_fraction_theta_full 1.000
_diffrn_measured_fraction_theta_max 0.988
_diffrn_measurement_device_type 'Bruker APEX-II CCD'
_diffrn_measurement_method '\w scans'
_diffrn_radiation_type MoK\a
_diffrn_radiation_wavelength 0.71073
_diffrn_reflns_av_R_equivalents 0.0345
_diffrn_reflns_av_unetI/netI 0.0329
_diffrn_reflns_Laue_measured_fraction_full 1.000
_diffrn_reflns_Laue_measured_fraction_max 0.988
_diffrn_reflns_limit_h_max 24
_diffrn_reflns_limit_h_min -24
_diffrn_reflns_limit_k_max 12
_diffrn_reflns_limit_k_min -12
_diffrn_reflns_limit_l_max 41
_diffrn_reflns_limit_l_min -42
_diffrn_reflns_number 65591
_diffrn_reflns_point_group_measured_fraction_full 1.000
_diffrn_reflns_point_group_measured_fraction_max 0.988
_diffrn_reflns_theta_full 25.242
_diffrn_reflns_theta_max 28.281
_diffrn_reflns_theta_min 1.601
_exptl_absorpt_coefficient_mu 0.739
_exptl_absorpt_correction_T_max 0.7457
_exptl_absorpt_correction_T_min 0.7002
_exptl_absorpt_correction_type multi-scan
_exptl_absorpt_process_details 'SADABS, Bruker (2003)'
_exptl_crystal_colour orange
_exptl_crystal_colour_primary orange
_exptl_crystal_density_diffrn 1.705
_exptl_crystal_description block
_exptl_crystal_F_000 2824
_exptl_crystal_size_max 0.391
_exptl_crystal_size_mid 0.357
_exptl_crystal_size_min 0.13
_refine_diff_density_max 0.802
_refine_diff_density_min -0.307
_refine_diff_density_rms 0.055
_refine_ls_extinction_method none
_refine_ls_goodness_of_fit_ref 1.017
_refine_ls_hydrogen_treatment constr
_refine_ls_matrix_type full
_refine_ls_number_parameters 1001
_refine_ls_number_reflns 13592
_refine_ls_number_restraints 658
_refine_ls_restrained_S_all 1.036
_refine_ls_R_factor_all 0.0657
_refine_ls_R_factor_gt 0.0428
_refine_ls_shift/su_max 0.002
_refine_ls_shift/su_mean 0.000
_refine_ls_structure_factor_coef Fsqd
_refine_ls_weighting_details 'w=1/[\s^2^(Fo^2^)+(0.0545P)^2^+2.1456P] where P=(Fo^2^+2Fc^2^)/3'
_refine_ls_weighting_scheme calc
_refine_ls_wR_factor_gt 0.1013
_refine_ls_wR_factor_ref 0.1135
_reflns_Friedel_coverage 0.000
_reflns_number_gt 9934
_reflns_number_total 13592
_reflns_threshold_expression 'I > 2\s(I)'
_cod_data_source_file c8dt00324f2.cif
_cod_data_source_block Compound2
_cod_depositor_comments 'Adding full bibliography for 7045775--7045776.cif.'
_cod_database_code 7045776
_shelx_shelxl_version_number 2016/6
_shelx_space_group_comment
;
The symmetry employed for this shelxl refinement is uniquely defined
by the following loop, which should always be used as a source of
symmetry information in preference to the above space-group names.
They are only intended as comments.
;
_shelx_estimated_absorpt_t_max 0.910
_shelx_estimated_absorpt_t_min 0.761
_olex2_refinement_description
;
1. Fixed Uiso
 At 1.2 times of:
  All C(H) groups
 At 1.5 times of:
  All C(H,H,H) groups
2. Restrained distances
 C25-C26 \\sim C25'-C26 \\sim C30-C31 \\sim C30'-C31 \\sim C33-C34 \\sim
C33-C34' \\sim C38-C39 \\sim C38-
 C39'
 with sigma of 0.02
 C25-F1 \\sim C25-F2 \\sim C25-F3 \\sim C25'-F1' \\sim C25'-F2' \\sim C25'-F3'
 with sigma of 0.02
 F1-F2 \\sim F1-F3 \\sim F2-F3 \\sim F1'-F2' \\sim F1'-F3' \\sim F2'-F3'
 with sigma of 0.04
 C26-F1 \\sim C26-F2 \\sim C26-F3 \\sim C26-F1' \\sim C26-F2' \\sim C26-F3'
 with sigma of 0.04
 C29-F4 \\sim C29-F5 \\sim C29-F6 \\sim C29-F4' \\sim C29-F5' \\sim C29-F6'
 with sigma of 0.02
 F4-F5 \\sim F4-F6 \\sim F5-F6 \\sim F4'-F5' \\sim F4'-F6' \\sim F5'-F6'
 with sigma of 0.04
 C28-F4 \\sim C28-F5 \\sim C28-F6 \\sim C28-F4' \\sim C28-F5' \\sim C28-F6'
 with sigma of 0.04
 C30-F7 \\sim C30-F8 \\sim C30-F9 \\sim C30'-F7' \\sim C30'-F8' \\sim C30'-F9'
 with sigma of 0.02
 F7-F8 \\sim F7-F9 \\sim F8-F9 \\sim F7'-F8' \\sim F7'-F9' \\sim F8'-F9'
 with sigma of 0.04
 C31-F7 \\sim C31-F8 \\sim C31-F9 \\sim C31-F7' \\sim C31-F8' \\sim C31-F9'
 with sigma of 0.04
 C34-F10 \\sim C34-F11 \\sim C34-F12 \\sim C34'-F10' \\sim C34'-F11' \\sim
C34'-F12'
 with sigma of 0.02
 F10-F11 \\sim F10-F12 \\sim F11-F12 \\sim F10'-F11' \\sim F10'-F12' \\sim
F11'-F12'
 with sigma of 0.04
 C33-F10 \\sim C33-F11 \\sim C33-F12 \\sim C33-F10' \\sim C33-F11' \\sim
C33-F12'
 with sigma of 0.04
 C35-F13 \\sim C35-F14 \\sim C35-F15 \\sim C35-F13' \\sim C35-F14' \\sim
C35-F15'
 with sigma of 0.02
 F13-F14 \\sim F13-F15 \\sim F14-F15 \\sim F13'-F14' \\sim F13'-F15' \\sim
F14'-F15'
 with sigma of 0.04
 C36-F13 \\sim C36-F14 \\sim C36-F15 \\sim C36-F13' \\sim C36-F14' \\sim
C36-F15'
 with sigma of 0.04
 C39-F16 \\sim C39-F17 \\sim C39-F18 \\sim C39'-F16' \\sim C39'-F17' \\sim
C39'-F18'
 with sigma of 0.02
 F16-F17 \\sim F16-F18 \\sim F17-F18 \\sim F16'-F17' \\sim F16'-F18' \\sim
F17'-F18'
 with sigma of 0.04
 C38-F16 \\sim C38-F17 \\sim C38-F18 \\sim C38-F16' \\sim C38-F17' \\sim
C38-F18'
 with sigma of 0.04
3. Uiso/Uaniso restraints and constraints
Uanis(F17') \\sim Ueq: with sigma of 0.02 and sigma for terminal atoms of 0.02
Uanis(C25) = Uanis(C25')
Uanis(C30) = Uanis(C30')
Uanis(C34) = Uanis(C34')
Uanis(C39) = Uanis(C39')
4. Rigid body (RIGU) restrains
 C26, C25, F1, F2, F3
 with sigma for 1-2 distances of 0.004 and sigma for 1-3 distances of 0.004
 C26, C25', F1', F2', F3'
 with sigma for 1-2 distances of 0.004 and sigma for 1-3 distances of 0.004
 C28, C29, F4, F5, F6
 with sigma for 1-2 distances of 0.004 and sigma for 1-3 distances of 0.004
 C28, C29, F4', F5', F6'
 with sigma for 1-2 distances of 0.004 and sigma for 1-3 distances of 0.004
 C31, C30, F7, F8, F9
 with sigma for 1-2 distances of 0.004 and sigma for 1-3 distances of 0.004
 C31, C30', F7', F8', F9'
 with sigma for 1-2 distances of 0.004 and sigma for 1-3 distances of 0.004
 C33, C34, F10, F11, F12
 with sigma for 1-2 distances of 0.004 and sigma for 1-3 distances of 0.004
 C33, C34', F10', F11', F12'
 with sigma for 1-2 distances of 0.004 and sigma for 1-3 distances of 0.004
 C36, C35, F13, F14, F15
 with sigma for 1-2 distances of 0.004 and sigma for 1-3 distances of 0.004
 C36, C35, F13', F14', F15'
 with sigma for 1-2 distances of 0.004 and sigma for 1-3 distances of 0.004
 C38, C39, F16, F17, F18
 with sigma for 1-2 distances of 0.004 and sigma for 1-3 distances of 0.004
 C38, C39', F16', F17', F18'
 with sigma for 1-2 distances of 0.004 and sigma for 1-3 distances of 0.004
5. Others
 Sof(F4')=Sof(F5')=Sof(F6')=1-FVAR(1)
 Sof(F4)=Sof(F5)=Sof(F6)=FVAR(1)
 Sof(C34')=Sof(F10')=Sof(F11')=Sof(F12')=1-FVAR(2)
 Sof(C34)=Sof(F10)=Sof(F11)=Sof(F12)=FVAR(2)
 Sof(F13')=Sof(F14')=Sof(F15')=1-FVAR(3)
 Sof(F13)=Sof(F14)=Sof(F15)=FVAR(3)
 Sof(C30')=Sof(F7')=Sof(F8')=Sof(F9')=1-FVAR(4)
 Sof(C30)=Sof(F7)=Sof(F8)=Sof(F9)=FVAR(4)
 Sof(C25')=Sof(F1')=Sof(F2')=Sof(F3')=1-FVAR(5)
 Sof(C25)=Sof(F1)=Sof(F2)=Sof(F3)=FVAR(5)
 Sof(C39')=Sof(F16')=Sof(F17')=Sof(F18')=1-FVAR(6)
 Sof(C39)=Sof(F16)=Sof(F17)=Sof(F18)=FVAR(6)
6.a Aromatic/amide H refined with riding coordinates:
 C8(H8), C9(H9), C10(H10), C11(H11), C14(H14), C15(H15), C16(H16), C17(H17),
 C20(H20), C21(H21), C22(H22), C23(H23), C27(H27), C32(H32), C37(H37), C42(H42),
  C47(H47), C48(H48), C49(H49), C50(H50), C51(H51)
6.b Idealised Me refined as rotating group:
 C45(H45A,H45B,H45C)
;
_olex2_submission_special_instructions 'No special instructions were received'

loop_
_space_group_symop_operation_xyz
'x, y, z'
'-x, y+1/2, -z+1/2'
'-x, -y, -z'
'x, -y-1/2, z-1/2'

loop_
_atom_site_label
_atom_site_type_symbol
_atom_site_fract_x
_atom_site_fract_y
_atom_site_fract_z
_atom_site_U_iso_or_equiv
_atom_site_adp_type
_atom_site_occupancy
_atom_site_site_symmetry_order
_atom_site_calc_flag
_atom_site_refinement_flags_posn
_atom_site_refinement_flags_adp
_atom_site_refinement_flags_occupancy
_atom_site_disorder_assembly
_atom_site_disorder_group
Co1 Co 0.83378(2) 0.38083(3) 0.61190(2) 0.03428(8) Uani 1 1 d . . . . .
Co2 Co 0.65530(2) 0.32366(3) 0.39815(2) 0.03455(8) Uani 1 1 d . . . . .
C1 C 0.85888(10) 0.4942(2) 0.52822(6) 0.0308(4) Uani 1 1 d . . . . .
C2 C 0.79443(10) 0.4034(2) 0.51826(6) 0.0290(4) Uani 1 1 d . . . . .
C3 C 0.75829(10) 0.3942(2) 0.47582(6) 0.0292(4) Uani 1 1 d . . . . .
C4 C 0.78328(11) 0.4787(2) 0.44218(6) 0.0314(4) Uani 1 1 d . . . . .
C5 C 0.84697(11) 0.5635(2) 0.45131(7) 0.0340(4) Uani 1 1 d . . . . .
C6 C 0.88598(10) 0.5697(2) 0.49499(7) 0.0328(4) Uani 1 1 d . . . . .
C7 C 0.95409(11) 0.5769(2) 0.57619(7) 0.0369(5) Uani 1 1 d . . . . .
C8 C 0.99251(13) 0.5873(2) 0.61792(8) 0.0464(6) Uani 1 1 d . . . . .
H8 H 0.973899 0.543141 0.641109 0.056 Uiso 1 1 calc R . . . .
C9 C 1.05674(13) 0.6616(3) 0.62460(9) 0.0506(6) Uani 1 1 d . . . . .
H9 H 1.082796 0.667711 0.652580 0.061 Uiso 1 1 calc R . . . .
C10 C 1.08480(12) 0.7291(3) 0.59084(9) 0.0501(6) Uani 1 1 d . . . . .
H10 H 1.129903 0.778719 0.596191 0.060 Uiso 1 1 calc R . . . .
C11 C 1.04815(12) 0.7240(2) 0.55063(9) 0.0471(6) Uani 1 1 d . . . . .
H11 H 1.067026 0.771627 0.528124 0.056 Uiso 1 1 calc R . . . .
C12 C 0.98150(11) 0.6474(2) 0.54232(8) 0.0384(5) Uani 1 1 d . . . . .
C13 C 0.71873(10) 0.2337(2) 0.53931(6) 0.0301(4) Uani 1 1 d . . . . .
C14 C 0.69983(12) 0.1396(2) 0.57027(7) 0.0376(5) Uani 1 1 d . . . . .
H14 H 0.725467 0.141706 0.598405 0.045 Uiso 1 1 calc R . . . .
C15 C 0.64486(12) 0.0457(2) 0.55978(7) 0.0398(5) Uani 1 1 d . . . . .
H15 H 0.632903 -0.018265 0.580608 0.048 Uiso 1 1 calc R . . . .
C16 C 0.60568(12) 0.0426(2) 0.51851(7) 0.0413(5) Uani 1 1 d . . . . .
H16 H 0.566481 -0.021638 0.512073 0.050 Uiso 1 1 calc R . . . .
C17 C 0.62283(12) 0.1298(2) 0.48767(7) 0.0400(5) Uani 1 1 d . . . . .
H17 H 0.595771 0.126105 0.459916 0.048 Uiso 1 1 calc R . . . .
C18 C 0.68118(10) 0.2265(2) 0.49685(6) 0.0311(4) Uani 1 1 d . . . . .
C19 C 0.77468(12) 0.5389(2) 0.37135(7) 0.0385(5) Uani 1 1 d . . . . .
C20 C 0.74310(15) 0.5265(3) 0.32831(7) 0.0528(6) Uani 1 1 d . . . . .
H20 H 0.700715 0.470243 0.320972 0.063 Uiso 1 1 calc R . . . .
C21 C 0.77347(17) 0.5951(3) 0.29738(8) 0.0610(7) Uani 1 1 d . . . . .
H21 H 0.751913 0.585722 0.268511 0.073 Uiso 1 1 calc R . . . .
C22 C 0.83578(16) 0.6793(3) 0.30706(8) 0.0587(7) Uani 1 1 d . . . . .
H22 H 0.855527 0.726894 0.284849 0.070 Uiso 1 1 calc R . . . .
C23 C 0.86816(15) 0.6934(3) 0.34809(8) 0.0521(6) Uani 1 1 d . . . . .
H23 H 0.910523 0.750313 0.354466 0.063 Uiso 1 1 calc R . . . .
C24 C 0.83867(13) 0.6230(2) 0.38129(7) 0.0404(5) Uani 1 1 d . . . . .
C25 C 0.9541(6) -0.0014(9) 0.6233(3) 0.0677(11) Uani 0.546(18) 1 d D U P A 1
F1 F 0.9956(7) 0.0127(10) 0.5937(3) 0.132(4) Uani 0.546(18) 1 d D U P A 1
F2 F 0.9960(5) -0.0657(10) 0.6544(3) 0.100(3) Uani 0.546(18) 1 d D U P A 1
F3 F 0.8984(6) -0.0793(10) 0.6093(5) 0.135(5) Uani 0.546(18) 1 d D U P A 1
C25' C 0.9508(7) -0.0084(11) 0.6284(4) 0.0677(11) Uani 0.454(18) 1 d D U P A 2
F1' F 0.9523(14) -0.0930(10) 0.6610(3) 0.141(5) Uani 0.454(18) 1 d D U P A 2
F2' F 0.9106(6) -0.0719(11) 0.5977(4) 0.080(3) Uani 0.454(18) 1 d D U P A 2
F3' F 1.0150(5) 0.0037(13) 0.6154(8) 0.159(6) Uani 0.454(18) 1 d D U P A 2
C26 C 0.92417(13) 0.1372(2) 0.63790(8) 0.0452(5) Uani 1 1 d D U . . .
C27 C 0.94267(14) 0.1804(3) 0.67962(8) 0.0516(6) Uani 1 1 d . . . . .
H27 H 0.965687 0.116661 0.700048 0.062 Uiso 1 1 calc R . . . .
C28 C 0.92871(12) 0.3139(2) 0.69259(7) 0.0427(5) Uani 1 1 d D U . . .
C29 C 0.95782(16) 0.3554(3) 0.73865(9) 0.0593(7) Uani 1 1 d D U . . .
F4 F 1.0236(4) 0.3981(17) 0.7441(4) 0.115(4) Uani 0.517(19) 1 d D U P B 1
F5 F 0.9476(8) 0.2543(7) 0.7665(2) 0.094(3) Uani 0.517(19) 1 d D U P B 1
F6 F 0.9171(5) 0.4559(7) 0.7534(3) 0.0684(19) Uani 0.517(19) 1 d D U P B 1
F4' F 0.9121(6) 0.4176(19) 0.7573(4) 0.124(4) Uani 0.483(19) 1 d D U P B 2
F5' F 1.0132(5) 0.4459(10) 0.7357(3) 0.085(3) Uani 0.483(19) 1 d D U P B 2
F6' F 0.9949(11) 0.2555(7) 0.7597(4) 0.125(5) Uani 0.483(19) 1 d D U P B 2
C30 C 0.6982(8) 0.2441(13) 0.7037(4) 0.0647(15) Uani 0.54(3) 1 d D U P C 1
F7 F 0.6562(11) 0.1529(19) 0.6828(4) 0.124(4) Uani 0.54(3) 1 d D U P C 1
F8 F 0.7512(8) 0.1723(15) 0.7264(4) 0.099(3) Uani 0.54(3) 1 d D U P C 1
F9 F 0.6610(7) 0.3049(15) 0.7304(5) 0.136(4) Uani 0.54(3) 1 d D U P C 1
C30' C 0.6867(8) 0.2624(15) 0.7040(4) 0.0647(15) Uani 0.46(3) 1 d D U P C 2
F7' F 0.6638(5) 0.3209(14) 0.7376(3) 0.074(3) Uani 0.46(3) 1 d D U P C 2
F8' F 0.6285(10) 0.215(3) 0.6800(4) 0.120(5) Uani 0.46(3) 1 d D U P C 2
F9' F 0.7274(13) 0.1549(18) 0.7177(7) 0.124(6) Uani 0.46(3) 1 d D U P C 2
C31 C 0.73021(12) 0.3510(3) 0.67569(7) 0.0451(6) Uani 1 1 d D U . . .
C32 C 0.72379(13) 0.4930(3) 0.68143(7) 0.0484(6) Uani 1 1 d . . . . .
H32 H 0.701001 0.526231 0.704760 0.058 Uiso 1 1 calc R . . . .
C33 C 0.74981(14) 0.5871(3) 0.65398(8) 0.0484(6) Uani 1 1 d D U . . .
C34 C 0.7429(5) 0.7434(8) 0.6645(3) 0.0727(13) Uani 0.605(9) 1 d D U P D 1
F10 F 0.7313(6) 0.8166(6) 0.63006(15) 0.121(4) Uani 0.605(9) 1 d D U P D 1
F11 F 0.6867(5) 0.7653(11) 0.6861(3) 0.142(4) Uani 0.605(9) 1 d D U P D 1
F12 F 0.7994(4) 0.7916(5) 0.6877(2) 0.128(2) Uani 0.605(9) 1 d D U P D 1
C34' C 0.7280(7) 0.7386(12) 0.6579(4) 0.0727(13) Uani 0.395(9) 1 d D U P D 2
F10' F 0.7178(11) 0.7694(14) 0.6964(3) 0.152(7) Uani 0.395(9) 1 d D U P D 2
F11' F 0.7764(8) 0.8201(9) 0.6466(6) 0.153(7) Uani 0.395(9) 1 d D U P D 2
F12' F 0.6662(6) 0.7662(8) 0.6343(3) 0.120(3) Uani 0.395(9) 1 d D U P D 2
C35 C 0.45777(15) 0.5288(4) 0.42694(9) 0.0661(8) Uani 1 1 d D U . . .
F13 F 0.4398(6) 0.4319(10) 0.4515(3) 0.142(3) Uani 0.628(18) 1 d D U P E 1
F14 F 0.4850(3) 0.6282(8) 0.4506(2) 0.100(2) Uani 0.628(18) 1 d D U P E 1
F15 F 0.3995(5) 0.5799(14) 0.4044(3) 0.133(4) Uani 0.628(18) 1 d D U P E 1
F13' F 0.4754(10) 0.6557(13) 0.4393(7) 0.155(7) Uani 0.372(18) 1 d D U P E 2
F14' F 0.3897(5) 0.518(2) 0.4110(5) 0.123(6) Uani 0.372(18) 1 d D U P E 2
F15' F 0.4589(8) 0.4622(18) 0.4625(4) 0.115(5) Uani 0.372(18) 1 d D U P E 2
C36 C 0.51357(12) 0.4689(3) 0.39928(7) 0.0454(5) Uani 1 1 d D U . . .
C37 C 0.49124(13) 0.4570(3) 0.35583(8) 0.0544(7) Uani 1 1 d . . . . .
H37 H 0.442344 0.482476 0.344622 0.065 Uiso 1 1 calc R . . . .
C38 C 0.53873(13) 0.4086(3) 0.32827(7) 0.0473(6) Uani 1 1 d D U . . .
C39 C 0.5133(3) 0.4027(6) 0.27984(13) 0.0660(9) Uani 0.816(13) 1 d D U P F 1
F16 F 0.5106(4) 0.2738(5) 0.26713(17) 0.1049(17) Uani 0.816(13) 1 d D U P F 1
F17 F 0.5590(2) 0.4684(6) 0.25849(10) 0.1027(15) Uani 0.816(13) 1 d D U P F 1
F18 F 0.4477(3) 0.4619(8) 0.26903(10) 0.103(2) Uani 0.816(13) 1 d D U P F 1
C39' C 0.5033(10) 0.4005(19) 0.2818(5) 0.0660(9) Uani 0.184(13) 1 d D U P F 2
F16' F 0.514(2) 0.517(2) 0.2632(5) 0.143(10) Uani 0.184(13) 1 d D U P F 2
F17' F 0.4339(6) 0.369(3) 0.2754(4) 0.088(5) Uani 0.184(13) 1 d D U P F 2
F18' F 0.5344(12) 0.308(3) 0.2606(6) 0.111(8) Uani 0.184(13) 1 d D U P F 2
C40 C 0.51992(15) -0.0332(3) 0.35795(9) 0.0580(7) Uani 1 1 d . . . . .
C41 C 0.58860(12) 0.0588(3) 0.36407(7) 0.0416(5) Uani 1 1 d . . . . .
C42 C 0.64574(13) 0.0312(2) 0.34002(7) 0.0438(5) Uani 1 1 d . . . . .
H42 H 0.639360 -0.038333 0.318630 0.053 Uiso 1 1 calc R . . . .
C43 C 0.71150(12) 0.1037(2) 0.34687(7) 0.0378(5) Uani 1 1 d . . . . .
C44 C 0.77431(14) 0.0635(3) 0.32208(8) 0.0529(6) Uani 1 1 d . . . . .
C45 C 0.15524(19) 0.0163(4) 0.51740(15) 0.0993(13) Uani 1 1 d . . . . .
H45A H 0.166625 -0.050421 0.540657 0.149 Uiso 1 1 calc GR . . . .
H45B H 0.147226 -0.032987 0.490111 0.149 Uiso 1 1 calc GR . . . .
H45C H 0.110559 0.067859 0.521498 0.149 Uiso 1 1 calc GR . . . .
C46 C 0.21875(15) 0.1156(3) 0.51729(10) 0.0559(7) Uani 1 1 d . . . . .
C47 C 0.26712(17) 0.1425(3) 0.55393(9) 0.0617(7) Uani 1 1 d . . . . .
H47 H 0.260617 0.096027 0.579639 0.074 Uiso 1 1 calc R . . . .
C48 C 0.32405(16) 0.2344(3) 0.55387(9) 0.0615(7) Uani 1 1 d . . . . .
H48 H 0.356194 0.251628 0.579444 0.074 Uiso 1 1 calc R . . . .
C49 C 0.33486(15) 0.3017(3) 0.51705(9) 0.0548(6) Uani 1 1 d . . . . .
H49 H 0.374552 0.365042 0.516989 0.066 Uiso 1 1 calc R . . . .
C50 C 0.28809(14) 0.2769(3) 0.48040(8) 0.0511(6) Uani 1 1 d . . . . .
H50 H 0.295222 0.323447 0.454810 0.061 Uiso 1 1 calc R . . . .
C51 C 0.23069(14) 0.1846(3) 0.48047(8) 0.0516(6) Uani 1 1 d . . . . .
H51 H 0.198721 0.168035 0.454782 0.062 Uiso 1 1 calc R . . . .
N1 N 0.89161(9) 0.49771(17) 0.56817(5) 0.0334(4) Uani 1 1 d . . . . .
N2 N 0.77392(9) 0.32753(17) 0.54960(5) 0.0295(3) Uani 1 1 d . . . . .
N3 N 0.70228(9) 0.30769(17) 0.46532(5) 0.0311(4) Uani 1 1 d . . . . .
N4 N 0.74670(9) 0.46853(18) 0.40310(5) 0.0343(4) Uani 1 1 d . . . . .
N5 N 0.87372(10) 0.63557(19) 0.42145(6) 0.0395(4) Uani 1 1 d . . . . .
N6 N 0.94698(9) 0.64414(19) 0.50184(6) 0.0390(4) Uani 1 1 d . . . . .
O1 O 0.88942(9) 0.20129(16) 0.60729(5) 0.0434(4) Uani 1 1 d . . . . .
O2 O 0.89762(9) 0.40980(16) 0.67087(5) 0.0435(4) Uani 1 1 d . . . . .
O3 O 0.76289(9) 0.28967(17) 0.64872(5) 0.0452(4) Uani 1 1 d . . . . .
O4 O 0.78282(9) 0.56369(17) 0.62228(5) 0.0457(4) Uani 1 1 d . . . . .
O5 O 0.57461(8) 0.43842(17) 0.42023(5) 0.0429(4) Uani 1 1 d . . . . .
O6 O 0.60339(9) 0.36766(18) 0.33747(5) 0.0458(4) Uani 1 1 d . . . . .
O7 O 0.58579(8) 0.15224(17) 0.39119(5) 0.0435(4) Uani 1 1 d . . . . .
O8 O 0.72920(8) 0.20000(16) 0.37301(5) 0.0400(3) Uani 1 1 d . . . . .
F19 F 0.50562(11) -0.0826(2) 0.39472(6) 0.0933(6) Uani 1 1 d . . . . .
F20 F 0.46172(10) 0.0380(2) 0.34180(8) 0.1047(7) Uani 1 1 d . . . . .
F21 F 0.52538(11) -0.1394(2) 0.33258(7) 0.0981(7) Uani 1 1 d . . . . .
F22 F 0.80092(10) 0.1733(2) 0.30458(6) 0.0829(6) Uani 1 1 d . . . . .
F23 F 0.82948(9) 0.0082(2) 0.34818(6) 0.0824(6) Uani 1 1 d . . . . .
F24 F 0.75517(9) -0.02844(18) 0.29125(5) 0.0691(5) Uani 1 1 d . . . . .

loop_
_atom_site_aniso_label
_atom_site_aniso_U_11
_atom_site_aniso_U_22
_atom_site_aniso_U_33
_atom_site_aniso_U_23
_atom_site_aniso_U_13
_atom_site_aniso_U_12
Co1 0.03499(15) 0.03429(16) 0.03165(15) -0.00218(12) -0.00269(11) 0.00284(12)
Co2 0.03067(15) 0.04343(17) 0.02886(15) -0.00257(12) 0.00133(11) -0.00121(12)
C1 0.0259(9) 0.0289(10) 0.0373(11) -0.0045(8) 0.0026(8) 0.0021(8)
C2 0.0245(9) 0.0292(10) 0.0330(10) -0.0024(8) 0.0021(8) 0.0025(7)
C3 0.0255(9) 0.0319(10) 0.0303(10) -0.0027(8) 0.0043(8) 0.0016(8)
C4 0.0304(10) 0.0320(10) 0.0322(10) -0.0020(8) 0.0060(8) 0.0033(8)
C5 0.0321(10) 0.0322(11) 0.0392(11) -0.0018(9) 0.0094(9) 0.0006(8)
C6 0.0263(10) 0.0314(10) 0.0410(11) -0.0046(9) 0.0056(8) 0.0002(8)
C7 0.0277(10) 0.0316(11) 0.0494(13) -0.0074(9) -0.0020(9) 0.0011(8)
C8 0.0417(13) 0.0433(13) 0.0511(14) -0.0041(11) -0.0056(11) -0.0031(10)
C9 0.0392(12) 0.0455(14) 0.0621(16) -0.0140(12) -0.0122(11) -0.0010(11)
C10 0.0307(11) 0.0423(13) 0.0752(18) -0.0150(12) -0.0014(11) -0.0038(10)
C11 0.0333(11) 0.0403(13) 0.0679(16) -0.0106(12) 0.0079(11) -0.0060(10)
C12 0.0299(10) 0.0312(11) 0.0539(14) -0.0099(9) 0.0056(10) 0.0004(8)
C13 0.0271(9) 0.0314(10) 0.0317(10) -0.0027(8) 0.0035(8) 0.0014(8)
C14 0.0414(12) 0.0381(12) 0.0324(11) 0.0020(9) 0.0016(9) -0.0031(9)
C15 0.0426(12) 0.0384(12) 0.0388(12) 0.0038(9) 0.0064(9) -0.0059(10)
C16 0.0338(11) 0.0455(13) 0.0442(12) 0.0006(10) 0.0039(9) -0.0113(10)
C17 0.0340(11) 0.0522(13) 0.0326(11) -0.0002(10) -0.0006(9) -0.0095(10)
C18 0.0262(9) 0.0370(11) 0.0298(10) -0.0004(8) 0.0026(8) -0.0008(8)
C19 0.0431(12) 0.0387(12) 0.0349(11) 0.0021(9) 0.0103(9) 0.0009(9)
C20 0.0646(16) 0.0598(16) 0.0341(12) 0.0026(11) 0.0065(11) -0.0120(13)
C21 0.084(2) 0.0662(18) 0.0338(13) 0.0058(12) 0.0120(13) -0.0111(15)
C22 0.0762(19) 0.0574(16) 0.0463(15) 0.0104(12) 0.0220(13) -0.0033(14)
C23 0.0589(15) 0.0467(14) 0.0544(15) 0.0073(12) 0.0211(12) -0.0064(12)
C24 0.0447(12) 0.0367(12) 0.0418(12) 0.0010(10) 0.0133(10) 0.0023(10)
C25 0.076(2) 0.0437(17) 0.074(3) -0.0075(16) -0.0254(18) 0.0159(15)
F1 0.192(8) 0.101(5) 0.117(5) 0.001(4) 0.069(5) 0.083(5)
F2 0.130(6) 0.079(5) 0.076(4) -0.014(3) -0.040(3) 0.071(4)
F3 0.142(6) 0.053(3) 0.194(10) -0.048(5) -0.034(6) -0.006(3)
C25' 0.076(2) 0.0437(17) 0.074(3) -0.0075(16) -0.0254(18) 0.0159(15)
F1' 0.269(15) 0.056(4) 0.086(4) 0.007(3) -0.020(7) 0.056(7)
F2' 0.081(4) 0.060(4) 0.086(4) -0.032(3) -0.037(3) 0.030(3)
F3' 0.057(4) 0.100(8) 0.322(17) -0.101(10) 0.032(7) 0.001(4)
C26 0.0420(12) 0.0374(12) 0.0525(14) -0.0031(10) -0.0075(11) 0.0043(10)
C27 0.0585(15) 0.0440(14) 0.0465(14) 0.0058(11) -0.0149(11) 0.0036(12)
C28 0.0396(12) 0.0472(14) 0.0382(12) 0.0013(10) -0.0061(9) -0.0052(10)
C29 0.0632(17) 0.0657(18) 0.0440(14) -0.0035(12) -0.0112(13) -0.0026(14)
F4 0.038(2) 0.237(11) 0.066(4) -0.063(6) -0.005(2) -0.007(4)
F5 0.164(7) 0.079(3) 0.036(2) 0.0048(18) 0.003(3) 0.003(4)
F6 0.094(4) 0.066(3) 0.041(3) -0.0144(18) -0.005(3) 0.011(2)
F4' 0.078(4) 0.247(12) 0.051(4) -0.032(7) 0.026(3) -0.001(6)
F5' 0.089(5) 0.088(4) 0.069(4) -0.028(3) -0.019(3) -0.035(3)
F6' 0.212(11) 0.071(3) 0.066(5) 0.001(3) -0.080(6) 0.013(5)
C30 0.066(3) 0.072(3) 0.0591(19) -0.0082(19) 0.0226(19) -0.013(3)
F7 0.137(8) 0.131(8) 0.110(5) -0.024(5) 0.041(5) -0.088(7)
F8 0.134(7) 0.095(4) 0.071(4) 0.037(3) 0.029(4) -0.002(4)
F9 0.187(9) 0.119(6) 0.130(7) -0.013(5) 0.124(7) -0.031(5)
C30' 0.066(3) 0.072(3) 0.0591(19) -0.0082(19) 0.0226(19) -0.013(3)
F7' 0.069(5) 0.104(5) 0.054(3) -0.012(3) 0.026(4) -0.009(3)
F8' 0.104(7) 0.153(11) 0.099(4) -0.002(6) -0.001(5) -0.090(7)
F9' 0.132(10) 0.092(7) 0.164(13) 0.060(8) 0.085(8) 0.026(7)
C31 0.0344(11) 0.0656(16) 0.0334(11) -0.0022(11) -0.0026(9) -0.0062(11)
C32 0.0435(13) 0.0662(17) 0.0348(12) -0.0076(11) 0.0026(10) 0.0101(12)
C33 0.0508(14) 0.0527(14) 0.0396(13) -0.0034(11) -0.0021(11) 0.0148(11)
C34 0.105(4) 0.063(2) 0.052(3) -0.0044(18) 0.018(2) 0.031(2)
F10 0.237(10) 0.066(4) 0.060(2) 0.009(2) 0.019(4) 0.070(5)
F11 0.168(6) 0.102(4) 0.175(9) -0.013(5) 0.100(6) 0.056(4)
F12 0.182(5) 0.066(3) 0.123(5) -0.032(3) -0.032(4) -0.001(3)
C34' 0.105(4) 0.063(2) 0.052(3) -0.0044(18) 0.018(2) 0.031(2)
F10' 0.34(2) 0.074(5) 0.049(3) -0.023(3) 0.040(7) 0.046(10)
F11' 0.184(10) 0.049(5) 0.25(2) -0.045(8) 0.117(11) -0.025(7)
F12' 0.123(6) 0.084(5) 0.151(7) 0.024(4) 0.009(5) 0.059(4)
C35 0.0419(14) 0.106(2) 0.0509(16) -0.0142(16) 0.0078(12) 0.0087(15)
F13 0.121(6) 0.176(5) 0.148(7) 0.000(4) 0.094(5) -0.030(4)
F14 0.063(3) 0.157(5) 0.078(3) -0.070(3) 0.000(2) 0.031(3)
F15 0.070(4) 0.246(9) 0.076(4) -0.054(4) -0.014(3) 0.093(5)
F13' 0.142(11) 0.072(5) 0.271(18) -0.064(7) 0.103(10) -0.009(5)
F14' 0.028(3) 0.281(17) 0.062(5) -0.052(7) 0.010(3) -0.005(6)
F15' 0.091(7) 0.211(12) 0.049(4) 0.032(5) 0.030(4) 0.070(8)
C36 0.0357(12) 0.0564(15) 0.0437(13) -0.0034(11) 0.0034(10) 0.0021(10)
C37 0.0403(13) 0.0818(19) 0.0395(13) -0.0027(13) -0.0011(10) 0.0183(13)
C38 0.0447(13) 0.0600(16) 0.0352(12) 0.0004(11) -0.0018(10) 0.0075(11)
C39 0.057(2) 0.101(2) 0.0376(14) 0.0000(15) -0.0012(14) 0.0270(18)
F16 0.141(4) 0.106(2) 0.058(2) -0.0261(18) -0.022(2) 0.004(2)
F17 0.101(3) 0.163(4) 0.0440(14) 0.0327(19) 0.0125(14) 0.008(2)
F18 0.076(2) 0.182(5) 0.0451(15) 0.009(2) -0.0086(14) 0.063(3)
C39' 0.057(2) 0.101(2) 0.0376(14) 0.0000(15) -0.0012(14) 0.0270(18)
F16' 0.22(3) 0.136(10) 0.072(9) 0.051(9) 0.014(14) 0.003(14)
F17' 0.058(5) 0.172(15) 0.029(5) -0.003(7) -0.014(4) 0.006(6)
F18' 0.104(12) 0.193(17) 0.032(6) -0.008(9) -0.002(7) 0.109(14)
C40 0.0508(15) 0.0644(18) 0.0580(16) -0.0072(14) 0.0037(13) -0.0197(13)
C41 0.0396(12) 0.0487(13) 0.0340(11) -0.0003(10) -0.0042(9) -0.0082(10)
C42 0.0473(13) 0.0466(13) 0.0362(12) -0.0080(10) 0.0004(10) -0.0061(11)
C43 0.0376(11) 0.0423(12) 0.0317(11) 0.0002(9) -0.0021(9) 0.0039(9)
C44 0.0456(14) 0.0596(16) 0.0527(15) -0.0147(13) 0.0036(12) 0.0050(12)
C45 0.068(2) 0.076(2) 0.158(4) 0.016(2) 0.032(2) -0.0153(18)
C46 0.0503(15) 0.0434(14) 0.0762(19) 0.0037(13) 0.0165(14) 0.0045(12)
C47 0.0726(19) 0.0624(18) 0.0525(16) 0.0158(13) 0.0181(14) 0.0193(15)
C48 0.0610(17) 0.0660(18) 0.0546(16) -0.0129(14) -0.0027(13) 0.0123(15)
C49 0.0493(15) 0.0486(15) 0.0672(18) -0.0084(13) 0.0109(13) 0.0006(12)
C50 0.0591(16) 0.0468(14) 0.0503(15) 0.0025(11) 0.0182(12) 0.0064(12)
C51 0.0498(14) 0.0537(15) 0.0501(14) -0.0076(12) 0.0020(11) 0.0075(12)
N1 0.0285(8) 0.0313(9) 0.0390(9) -0.0054(7) -0.0010(7) 0.0015(7)
N2 0.0282(8) 0.0300(8) 0.0295(8) -0.0015(7) 0.0009(6) 0.0012(7)
N3 0.0265(8) 0.0366(9) 0.0302(8) -0.0022(7) 0.0030(7) -0.0002(7)
N4 0.0369(9) 0.0366(10) 0.0298(9) -0.0009(7) 0.0055(7) -0.0007(7)
N5 0.0389(10) 0.0370(10) 0.0441(11) -0.0007(8) 0.0114(8) -0.0036(8)
N6 0.0304(9) 0.0375(10) 0.0493(11) -0.0066(8) 0.0061(8) -0.0027(7)
O1 0.0454(9) 0.0422(9) 0.0395(8) -0.0038(7) -0.0055(7) 0.0098(7)
O2 0.0465(9) 0.0416(9) 0.0391(8) -0.0054(7) -0.0068(7) 0.0011(7)
O3 0.0492(9) 0.0480(10) 0.0378(8) -0.0033(7) 0.0040(7) -0.0052(7)
O4 0.0523(10) 0.0450(9) 0.0395(9) 0.0000(7) 0.0053(7) 0.0131(8)
O5 0.0350(8) 0.0573(10) 0.0355(8) -0.0071(7) 0.0013(6) 0.0026(7)
O6 0.0407(9) 0.0635(11) 0.0327(8) 0.0015(7) 0.0034(7) 0.0082(8)
O7 0.0396(8) 0.0569(10) 0.0335(8) -0.0057(7) 0.0031(6) -0.0111(7)
O8 0.0326(8) 0.0442(9) 0.0420(8) -0.0074(7) 0.0001(6) -0.0018(6)
F19 0.0867(13) 0.1157(16) 0.0804(13) 0.0061(11) 0.0214(10) -0.0513(12)
F20 0.0510(10) 0.0995(15) 0.151(2) 0.0004(14) -0.0336(12) -0.0193(10)
F21 0.0857(13) 0.0929(14) 0.1200(17) -0.0530(13) 0.0288(12) -0.0506(11)
F22 0.0790(12) 0.0873(13) 0.0930(13) -0.0134(11) 0.0504(11) -0.0156(10)
F23 0.0557(10) 0.0991(14) 0.0863(12) -0.0335(11) -0.0128(9) 0.0319(9)
F24 0.0634(10) 0.0838(12) 0.0598(10) -0.0307(9) 0.0072(8) 0.0069(9)

loop_
_atom_type_symbol
_atom_type_description
_atom_type_scat_dispersion_real
_atom_type_scat_dispersion_imag
_atom_type_scat_source
C C 0.0033 0.0016 'International Tables Vol C Tables 4.2.6.8 and 6.1.1.4'
H H 0.0000 0.0000 'International Tables Vol C Tables 4.2.6.8 and 6.1.1.4'
N N 0.0061 0.0033 'International Tables Vol C Tables 4.2.6.8 and 6.1.1.4'
O O 0.0106 0.0060 'International Tables Vol C Tables 4.2.6.8 and 6.1.1.4'
F F 0.0171 0.0103 'International Tables Vol C Tables 4.2.6.8 and 6.1.1.4'
Co Co 0.3494 0.9721 'International Tables Vol C Tables 4.2.6.8 and 6.1.1.4'

loop_
_geom_angle_atom_site_label_1
_geom_angle_atom_site_label_2
_geom_angle_atom_site_label_3
_geom_angle
N1 Co1 N2 77.04(6)
O1 Co1 N1 96.21(7)
O1 Co1 N2 85.98(6)
O1 Co1 O2 87.25(6)
O1 Co1 O3 91.97(7)
O1 Co1 O4 174.57(6)
O2 Co1 N1 103.79(6)
O2 Co1 N2 173.23(6)
O3 Co1 N1 169.82(6)
O3 Co1 N2 97.57(6)
O3 Co1 O2 82.59(6)
O4 Co1 N1 85.60(6)
O4 Co1 N2 99.42(6)
O4 Co1 O2 87.34(6)
O4 Co1 O3 86.80(7)
N4 Co2 N3 77.03(6)
O5 Co2 N3 85.13(6)
O5 Co2 N4 102.11(7)
O5 Co2 O6 86.67(6)
O5 Co2 O7 90.54(6)
O5 Co2 O8 175.22(6)
O6 Co2 N3 170.89(6)
O6 Co2 N4 100.90(7)
O6 Co2 O7 82.33(7)
O7 Co2 N3 101.67(6)
O7 Co2 N4 167.07(7)
O8 Co2 N3 98.14(6)
O8 Co2 N4 82.09(6)
O8 Co2 O6 90.30(6)
O8 Co2 O7 85.39(6)
C6 C1 C2 119.73(18)
N1 C1 C2 117.90(18)
N1 C1 C6 122.30(18)
C3 C2 C1 120.02(18)
N2 C2 C1 117.88(17)
N2 C2 C3 122.03(17)
C2 C3 C4 120.18(17)
N3 C3 C2 121.52(18)
N3 C3 C4 118.29(17)
C5 C4 C3 120.02(18)
N4 C4 C3 117.92(18)
N4 C4 C5 121.99(18)
C4 C5 C6 119.80(18)
N5 C5 C4 122.01(19)
N5 C5 C6 118.17(18)
C1 C6 C5 120.06(17)
N6 C6 C1 121.84(19)
N6 C6 C5 118.08(19)
C8 C7 C12 119.3(2)
N1 C7 C8 120.8(2)
N1 C7 C12 119.88(19)
C7 C8 H8 120.3
C9 C8 C7 119.5(2)
C9 C8 H8 120.3
C8 C9 H9 119.4
C8 C9 C10 121.2(2)
C10 C9 H9 119.4
C9 C10 H10 119.6
C11 C10 C9 120.7(2)
C11 C10 H10 119.6
C10 C11 H11 120.1
C10 C11 C12 119.8(2)
C12 C11 H11 120.1
C7 C12 C11 119.4(2)
N6 C12 C7 122.54(19)
N6 C12 C11 118.0(2)
C14 C13 C18 119.31(18)
N2 C13 C14 120.26(18)
N2 C13 C18 120.40(18)
C13 C14 H14 120.0
C15 C14 C13 120.0(2)
C15 C14 H14 120.0
C14 C15 H15 119.7
C14 C15 C16 120.7(2)
C16 C15 H15 119.7
C15 C16 H16 119.4
C17 C16 C15 121.1(2)
C17 C16 H16 119.4
C16 C17 H17 120.0
C16 C17 C18 120.05(19)
C18 C17 H17 120.0
C17 C18 C13 118.69(18)
N3 C18 C13 120.84(17)
N3 C18 C17 120.45(18)
C20 C19 C24 118.7(2)
N4 C19 C20 121.4(2)
N4 C19 C24 119.85(19)
C19 C20 H20 120.1
C21 C20 C19 119.9(2)
C21 C20 H20 120.1
C20 C21 H21 119.2
C20 C21 C22 121.6(2)
C22 C21 H21 119.2
C21 C22 H22 119.8
C23 C22 C21 120.4(2)
C23 C22 H22 119.8
C22 C23 H23 120.0
C22 C23 C24 119.9(2)
C24 C23 H23 120.0
C23 C24 C19 119.5(2)
N5 C24 C19 122.2(2)
N5 C24 C23 118.3(2)
F1 C25 F2 104.5(8)
F1 C25 F3 109.0(10)
F1 C25 C26 113.2(8)
F2 C25 C26 112.3(8)
F3 C25 F2 109.5(9)
F3 C25 C26 108.3(8)
F1' C25' C26 113.0(9)
F2' C25' F1' 104.1(10)
F2' C25' F3' 104.8(10)
F2' C25' C26 114.8(9)
F3' C25' F1' 112.3(11)
F3' C25' C26 107.7(9)
C27 C26 C25 119.9(4)
C27 C26 C25' 114.9(5)
O1 C26 C25 111.2(4)
O1 C26 C25' 116.4(5)
O1 C26 C27 128.7(2)
C26 C27 H27 118.9
C26 C27 C28 122.1(2)
C28 C27 H27 118.9
C27 C28 C29 117.9(2)
O2 C28 C27 128.1(2)
O2 C28 C29 113.8(2)
F4 C29 C28 114.8(5)
F4 C29 F5 111.2(6)
F4 C29 F6 106.2(7)
F5 C29 C28 111.8(4)
F5 C29 F6 99.6(5)
F6 C29 C28 112.2(5)
F4' C29 C28 113.9(6)
F4' C29 F5' 106.2(8)
F4' C29 F6' 116.9(8)
F5' C29 C28 105.8(5)
F6' C29 C28 112.4(5)
F6' C29 F5' 99.8(7)
F7 C30 F8 105.3(10)
F7 C30 F9 108.4(10)
F7 C30 C31 114.4(10)
F8 C30 C31 111.1(9)
F9 C30 F8 107.0(11)
F9 C30 C31 110.2(9)
F7' C30' C31 118.3(10)
F8' C30' F7' 107.3(11)
F8' C30' F9' 107.5(11)
F8' C30' C31 107.4(10)
F9' C30' F7' 107.4(12)
F9' C30' C31 108.5(11)
C32 C31 C30 123.1(6)
C32 C31 C30' 114.5(6)
O3 C31 C30 109.1(6)
O3 C31 C30' 117.6(6)
O3 C31 C32 127.7(2)
C31 C32 H32 119.2
C33 C32 C31 121.6(2)
C33 C32 H32 119.2
C32 C33 C34 117.3(4)
C32 C33 C34' 117.6(5)
O4 C33 C32 128.5(2)
O4 C33 C34 114.0(4)
O4 C33 C34' 113.3(5)
F10 C34 C33 111.0(6)
F10 C34 F11 107.2(8)
F11 C34 C33 110.9(7)
F12 C34 C33 113.3(6)
F12 C34 F10 108.4(7)
F12 C34 F11 105.7(8)
F10' C34' C33 111.7(10)
F10' C34' F12' 105.7(11)
F11' C34' C33 111.9(9)
F11' C34' F10' 108.4(13)
F11' C34' F12' 107.3(11)
F12' C34' C33 111.5(8)
F13 C35 F15 110.6(6)
F13 C35 C36 108.1(5)
F14 C35 F13 107.6(6)
F14 C35 F15 105.3(6)
F14 C35 C36 112.3(4)
F15 C35 C36 112.8(5)
F13' C35 C36 111.3(7)
F14' C35 F13' 112.5(10)
F14' C35 F15' 101.7(8)
F14' C35 C36 115.2(7)
F15' C35 F13' 103.3(9)
F15' C35 C36 111.8(6)
C37 C36 C35 117.6(2)
O5 C36 C35 113.4(2)
O5 C36 C37 129.0(2)
C36 C37 H37 119.2
C36 C37 C38 121.5(2)
C38 C37 H37 119.2
C37 C38 C39 120.3(3)
C37 C38 C39' 113.6(7)
O6 C38 C37 127.8(2)
O6 C38 C39 111.9(3)
O6 C38 C39' 118.5(7)
F16 C39 C38 109.6(4)
F16 C39 F18 109.5(5)
F17 C39 C38 111.5(4)
F17 C39 F16 107.7(4)
F17 C39 F18 105.9(4)
F18 C39 C38 112.5(4)
F16' C39' C38 108.7(12)
F17' C39' C38 116.4(12)
F17' C39' F16' 110.0(15)
F18' C39' C38 112.0(14)
F18' C39' F16' 105.0(16)
F18' C39' F17' 104.2(14)
F19 C40 C41 110.8(2)
F20 C40 C41 110.8(2)
F20 C40 F19 106.8(3)
F20 C40 F21 107.1(2)
F21 C40 C41 113.8(2)
F21 C40 F19 107.2(3)
C42 C41 C40 118.8(2)
O7 C41 C40 113.5(2)
O7 C41 C42 127.7(2)
C41 C42 H42 119.5
C43 C42 C41 121.0(2)
C43 C42 H42 119.5
C42 C43 C44 119.3(2)
O8 C43 C42 128.3(2)
O8 C43 C44 112.4(2)
F22 C44 C43 110.8(2)
F22 C44 F23 107.0(2)
F22 C44 F24 107.8(2)
F23 C44 C43 110.2(2)
F23 C44 F24 107.0(2)
F24 C44 C43 113.8(2)
H45A C45 H45B 109.5
H45A C45 H45C 109.5
H45B C45 H45C 109.5
C46 C45 H45A 109.5
C46 C45 H45B 109.5
C46 C45 H45C 109.5
C47 C46 C45 121.6(3)
C51 C46 C45 121.1(3)
C51 C46 C47 117.3(3)
C46 C47 H47 119.3
C48 C47 C46 121.4(3)
C48 C47 H47 119.3
C47 C48 H48 119.9
C47 C48 C49 120.3(3)
C49 C48 H48 119.9
C48 C49 H49 120.2
C50 C49 C48 119.5(3)
C50 C49 H49 120.2
C49 C50 H50 119.9
C49 C50 C51 120.2(2)
C51 C50 H50 119.9
C46 C51 H51 119.4
C50 C51 C46 121.2(2)
C50 C51 H51 119.4
C1 N1 Co1 113.48(13)
C1 N1 C7 116.82(18)
C7 N1 Co1 129.65(14)
C2 N2 Co1 112.72(12)
C2 N2 C13 117.55(16)
C13 N2 Co1 129.68(13)
C3 N3 Co2 112.86(13)
C3 N3 C18 117.51(16)
C18 N3 Co2 129.60(13)
C4 N4 Co2 113.78(13)
C4 N4 C19 117.07(18)
C19 N4 Co2 128.86(14)
C5 N5 C24 116.84(19)
C6 N6 C12 116.55(19)
C26 O1 Co1 125.27(15)
C28 O2 Co1 123.67(15)
C31 O3 Co1 125.23(16)
C33 O4 Co1 124.10(16)
C36 O5 Co2 125.40(15)
C38 O6 Co2 125.97(15)
C41 O7 Co2 124.53(14)
C43 O8 Co2 124.22(14)

loop_
_geom_bond_atom_site_label_1
_geom_bond_atom_site_label_2
_geom_bond_distance
Co1 N1 2.1667(18)
Co1 N2 2.1859(16)
Co1 O1 2.0263(15)
Co1 O2 2.0849(15)
Co1 O3 2.0525(16)
Co1 O4 2.0443(16)
Co2 N3 2.1898(16)
Co2 N4 2.1702(17)
Co2 O5 2.0417(15)
Co2 O6 2.0700(15)
Co2 O7 2.0820(16)
Co2 O8 2.0423(15)
C1 C2 1.470(3)
C1 C6 1.421(3)
C1 N1 1.325(3)
C2 C3 1.419(3)
C2 N2 1.326(3)
C3 C4 1.462(3)
C3 N3 1.330(2)
C4 C5 1.423(3)
C4 N4 1.329(3)
C5 C6 1.470(3)
C5 N5 1.318(3)
C6 N6 1.321(3)
C7 C8 1.415(3)
C7 C12 1.416(3)
C7 N1 1.371(3)
C8 H8 0.9500
C8 C9 1.369(3)
C9 H9 0.9500
C9 C10 1.405(4)
C10 H10 0.9500
C10 C11 1.358(4)
C11 H11 0.9500
C11 C12 1.421(3)
C12 N6 1.351(3)
C13 C14 1.412(3)
C13 C18 1.427(3)
C13 N2 1.364(2)
C14 H14 0.9500
C14 C15 1.362(3)
C15 H15 0.9500
C15 C16 1.404(3)
C16 H16 0.9500
C16 C17 1.357(3)
C17 H17 0.9500
C17 C18 1.419(3)
C18 N3 1.364(3)
C19 C20 1.412(3)
C19 C24 1.426(3)
C19 N4 1.367(3)
C20 H20 0.9500
C20 C21 1.360(3)
C21 H21 0.9500
C21 C22 1.401(4)
C22 H22 0.9500
C22 C23 1.360(4)
C23 H23 0.9500
C23 C24 1.416(3)
C24 N5 1.351(3)
C25 F1 1.286(10)
C25 F2 1.320(9)
C25 F3 1.297(10)
C25 C26 1.540(9)
C25' F1' 1.314(11)
C25' F2' 1.292(11)
C25' F3' 1.299(11)
C25' C26 1.532(10)
C26 C27 1.383(3)
C26 O1 1.250(3)
C27 H27 0.9500
C27 C28 1.387(3)
C28 C29 1.537(3)
C28 O2 1.245(3)
C29 F4 1.262(7)
C29 F5 1.345(6)
C29 F6 1.345(6)
C29 F4' 1.240(9)
C29 F5' 1.351(7)
C29 F6' 1.309(6)
C30 F7 1.291(10)
C30 F8 1.324(10)
C30 F9 1.295(9)
C30 C31 1.527(9)
C30' F7' 1.318(10)
C30' F8' 1.304(11)
C30' F9' 1.317(11)
C30' C31 1.537(10)
C31 C32 1.391(4)
C31 O3 1.253(3)
C32 H32 0.9500
C32 C33 1.384(4)
C33 C34 1.555(8)
C33 C34' 1.526(11)
C33 O4 1.258(3)
C34 F10 1.294(8)
C34 F11 1.323(9)
C34 F12 1.274(8)
C34' F10' 1.290(11)
C34' F11' 1.271(12)
C34' F12' 1.298(11)
C35 F13 1.287(7)
C35 F14 1.279(6)
C35 F15 1.300(6)
C35 F13' 1.315(9)
C35 F14' 1.284(9)
C35 F15' 1.294(9)
C35 C36 1.542(3)
C36 C37 1.386(3)
C36 O5 1.256(3)
C37 H37 0.9500
C37 C38 1.390(3)
C38 C39 1.542(5)
C38 C39' 1.527(14)
C38 O6 1.245(3)
C39 F16 1.307(6)
C39 F17 1.306(5)
C39 F18 1.332(5)
C39' F16' 1.297(14)
C39' F17' 1.296(13)
C39' F18' 1.292(14)
C40 C41 1.530(3)
C40 F19 1.315(3)
C40 F20 1.312(3)
C40 F21 1.315(3)
C41 C42 1.397(3)
C41 O7 1.251(3)
C42 H42 0.9500
C42 C43 1.384(3)
C43 C44 1.525(3)
C43 O8 1.258(3)
C44 F22 1.319(3)
C44 F23 1.329(3)
C44 F24 1.331(3)
C45 H45A 0.9800
C45 H45B 0.9800
C45 H45C 0.9800
C45 C46 1.507(4)
C46 C47 1.386(4)
C46 C51 1.384(4)
C47 H47 0.9500
C47 C48 1.369(4)
C48 H48 0.9500
C48 C49 1.371(4)
C49 H49 0.9500
C49 C50 1.368(4)
C50 H50 0.9500
C50 C51 1.378(4)
C51 H51 0.9500

loop_
_geom_hbond_atom_site_label_D
_geom_hbond_atom_site_label_H
_geom_hbond_atom_site_label_A
_geom_hbond_distance_DH
_geom_hbond_distance_HA
_geom_hbond_distance_DA
_geom_hbond_angle_DHA
_geom_hbond_site_symmetry_A
C8 H8 O2 0.95 2.20 3.087(3) 155.0 .
C14 H14 O3 0.95 2.18 2.973(3) 140.0 .
C17 H17 O7 0.95 2.17 3.045(3) 152.3 .
C20 H20 O6 0.95 2.16 3.027(3) 151.1 .
C27 H27 F5' 0.95 2.61 3.521(9) 161.4 2_746

loop_
_geom_torsion_atom_site_label_1
_geom_torsion_atom_site_label_2
_geom_torsion_atom_site_label_3
_geom_torsion_atom_site_label_4
_geom_torsion
C1 C2 C3 C4 -2.2(3)
C1 C2 C3 N3 176.42(17)
C1 C2 N2 Co1 8.4(2)
C1 C2 N2 C13 -173.74(16)
C1 C6 N6 C12 -1.4(3)
C2 C1 C6 C5 3.7(3)
C2 C1 C6 N6 -174.69(18)
C2 C1 N1 Co1 -6.1(2)
C2 C1 N1 C7 176.32(17)
C2 C3 C4 C5 4.2(3)
C2 C3 C4 N4 -178.66(18)
C2 C3 N3 Co2 177.62(14)
C2 C3 N3 C18 -0.7(3)
C3 C2 N2 Co1 -174.47(14)
C3 C2 N2 C13 3.4(3)
C3 C4 C5 C6 -2.2(3)
C3 C4 C5 N5 176.28(18)
C3 C4 N4 Co2 -0.1(2)
C3 C4 N4 C19 -174.41(18)
C4 C3 N3 Co2 -3.7(2)
C4 C3 N3 C18 177.97(17)
C4 C5 C6 C1 -1.8(3)
C4 C5 C6 N6 176.69(18)
C4 C5 N5 C24 -1.4(3)
C5 C4 N4 Co2 177.02(15)
C5 C4 N4 C19 2.7(3)
C5 C6 N6 C12 -179.91(18)
C6 C1 C2 C3 -1.7(3)
C6 C1 C2 N2 175.47(17)
C6 C1 N1 Co1 176.85(14)
C6 C1 N1 C7 -0.8(3)
C6 C5 N5 C24 177.11(19)
C7 C8 C9 C10 0.7(4)
C7 C12 N6 C6 -0.8(3)
C8 C7 C12 C11 1.8(3)
C8 C7 C12 N6 -178.8(2)
C8 C7 N1 Co1 2.5(3)
C8 C7 N1 C1 179.70(19)
C8 C9 C10 C11 1.0(4)
C9 C10 C11 C12 -1.4(4)
C10 C11 C12 C7 -0.1(3)
C10 C11 C12 N6 -179.5(2)
C11 C12 N6 C6 178.65(19)
C12 C7 C8 C9 -2.1(3)
C12 C7 N1 Co1 -178.58(14)
C12 C7 N1 C1 -1.4(3)
C13 C14 C15 C16 -1.0(3)
C13 C18 N3 Co2 -178.73(14)
C13 C18 N3 C3 -0.7(3)
C14 C13 C18 C17 3.6(3)
C14 C13 C18 N3 -174.34(19)
C14 C13 N2 Co1 -9.4(3)
C14 C13 N2 C2 173.12(18)
C14 C15 C16 C17 2.0(4)
C15 C16 C17 C18 -0.1(3)
C16 C17 C18 C13 -2.7(3)
C16 C17 C18 N3 175.3(2)
C17 C18 N3 Co2 3.3(3)
C17 C18 N3 C3 -178.68(19)
C18 C13 C14 C15 -1.8(3)
C18 C13 N2 Co1 172.68(14)
C18 C13 N2 C2 -4.8(3)
C19 C20 C21 C22 -0.3(4)
C19 C24 N5 C5 1.5(3)
C20 C19 C24 C23 1.0(3)
C20 C19 C24 N5 -177.3(2)
C20 C19 N4 Co2 1.8(3)
C20 C19 N4 C4 175.2(2)
C20 C21 C22 C23 0.7(5)
C21 C22 C23 C24 -0.3(4)
C22 C23 C24 C19 -0.6(4)
C22 C23 C24 N5 177.8(2)
C23 C24 N5 C5 -176.8(2)
C24 C19 C20 C21 -0.6(4)
C24 C19 N4 Co2 -175.87(15)
C24 C19 N4 C4 -2.5(3)
C25 C26 C27 C28 168.1(5)
C25 C26 O1 Co1 175.1(4)
F1 C25 C26 C27 -117.7(8)
F1 C25 C26 O1 56.9(9)
F2 C25 C26 C27 0.3(12)
F2 C25 C26 O1 174.9(9)
F3 C25 C26 C27 121.2(10)
F3 C25 C26 O1 -64.2(11)
C25' C26 C27 C28 173.9(6)
C25' C26 O1 Co1 169.7(6)
F1' C25' C26 C27 32.6(13)
F1' C25' C26 O1 -147.9(12)
F2' C25' C26 C27 151.8(11)
F2' C25' C26 O1 -28.7(15)
F3' C25' C26 C27 -91.9(11)
F3' C25' C26 O1 87.5(13)
C26 C27 C28 C29 -174.5(2)
C26 C27 C28 O2 2.0(4)
C27 C26 O1 Co1 -10.9(4)
C27 C28 C29 F4 85.6(9)
C27 C28 C29 F5 -42.2(7)
C27 C28 C29 F6 -153.1(5)
C27 C28 C29 F4' -134.2(10)
C27 C28 C29 F5' 109.6(6)
C27 C28 C29 F6' 1.7(12)
C27 C28 O2 Co1 16.3(4)
C29 C28 O2 Co1 -167.14(16)
C30 C31 C32 C33 -176.3(6)
C30 C31 O3 Co1 -166.3(5)
F7 C30 C31 C32 127.0(10)
F7 C30 C31 O3 -54.4(11)
F8 C30 C31 C32 -113.9(10)
F8 C30 C31 O3 64.7(10)
F9 C30 C31 C32 4.6(14)
F9 C30 C31 O3 -176.8(10)
C30' C31 C32 C33 -169.7(6)
C30' C31 O3 Co1 -172.8(6)
F7' C30' C31 C32 -16.9(14)
F7' C30' C31 O3 167.5(9)
F8' C30' C31 C32 104.6(12)
F8' C30' C31 O3 -71.0(12)
F9' C30' C31 C32 -139.5(15)
F9' C30' C31 O3 44.8(16)
C31 C32 C33 C34 -177.4(4)
C31 C32 C33 C34' 169.1(6)
C31 C32 C33 O4 -1.9(4)
C32 C31 O3 Co1 12.3(3)
C32 C33 C34 F10 -146.5(7)
C32 C33 C34 F11 -27.5(9)
C32 C33 C34 F12 91.3(8)
C32 C33 C34' F10' 29.5(15)
C32 C33 C34' F11' 151.2(10)
C32 C33 C34' F12' -88.6(10)
C32 C33 O4 Co1 -18.4(4)
C34 C33 O4 Co1 157.2(3)
C34' C33 O4 Co1 170.3(5)
C35 C36 C37 C38 177.7(3)
C35 C36 O5 Co2 167.50(18)
F13 C35 C36 C37 113.0(7)
F13 C35 C36 O5 -67.6(7)
F14 C35 C36 C37 -128.4(5)
F14 C35 C36 O5 51.0(5)
F15 C35 C36 C37 -9.6(9)
F15 C35 C36 O5 169.8(8)
F13' C35 C36 C37 -106.4(12)
F13' C35 C36 O5 73.0(12)
F14' C35 C36 C37 23.3(13)
F14' C35 C36 O5 -157.3(12)
F15' C35 C36 C37 138.7(10)
F15' C35 C36 O5 -41.9(10)
C36 C37 C38 C39 -177.3(3)
C36 C37 C38 C39' 178.9(8)
C36 C37 C38 O6 2.0(5)
C37 C36 O5 Co2 -13.2(4)
C37 C38 C39 F16 -114.9(5)
C37 C38 C39 F17 125.9(4)
C37 C38 C39 F18 7.1(7)
C37 C38 C39' F16' 90.8(19)
C37 C38 C39' F17' -34(2)
C37 C38 C39' F18' -153.7(19)
C37 C38 O6 Co2 12.3(4)
C39 C38 O6 Co2 -168.4(3)
C39' C38 O6 Co2 -164.5(8)
C40 C41 C42 C43 -174.5(2)
C40 C41 O7 Co2 -164.82(16)
C41 C42 C43 C44 175.8(2)
C41 C42 C43 O8 -1.3(4)
C42 C41 O7 Co2 15.3(3)
C42 C43 C44 F22 130.4(2)
C42 C43 C44 F23 -111.4(3)
C42 C43 C44 F24 8.8(3)
C42 C43 O8 Co2 -22.9(3)
C44 C43 O8 Co2 159.87(15)
C45 C46 C47 C48 -178.9(3)
C45 C46 C51 C50 179.1(3)
C46 C47 C48 C49 -0.6(4)
C47 C46 C51 C50 -0.4(4)
C47 C48 C49 C50 0.4(4)
C48 C49 C50 C51 -0.2(4)
C49 C50 C51 C46 0.3(4)
C51 C46 C47 C48 0.6(4)
N1 C1 C2 C3 -178.90(17)
N1 C1 C2 N2 -1.7(3)
N1 C1 C6 C5 -179.22(18)
N1 C1 C6 N6 2.4(3)
N1 C7 C8 C9 176.8(2)
N1 C7 C12 C11 -177.12(19)
N1 C7 C12 N6 2.3(3)
N2 C2 C3 C4 -179.31(17)
N2 C2 C3 N3 -0.7(3)
N2 C13 C14 C15 -179.75(19)
N2 C13 C18 C17 -178.45(19)
N2 C13 C18 N3 3.6(3)
N3 C3 C4 C5 -174.51(18)
N3 C3 C4 N4 2.6(3)
N4 C4 C5 C6 -179.19(18)
N4 C4 C5 N5 -0.8(3)
N4 C19 C20 C21 -178.3(2)
N4 C19 C24 C23 178.7(2)
N4 C19 C24 N5 0.5(3)
N5 C5 C6 C1 179.70(18)
N5 C5 C6 N6 -1.8(3)
O1 C26 C27 C28 -5.4(5)
O2 C28 C29 F4 -91.4(9)
O2 C28 C29 F5 140.9(6)
O2 C28 C29 F6 30.0(5)
O2 C28 C29 F4' 48.8(10)
O2 C28 C29 F5' -67.4(6)
O2 C28 C29 F6' -175.3(11)
O3 C31 C32 C33 5.4(4)
O4 C33 C34 F10 37.4(8)
O4 C33 C34 F11 156.4(6)
O4 C33 C34 F12 -84.9(8)
O4 C33 C34' F10' -158.2(12)
O4 C33 C34' F11' -36.4(13)
O4 C33 C34' F12' 83.7(10)
O5 C36 C37 C38 -1.5(5)
O6 C38 C39 F16 65.7(6)
O6 C38 C39 F17 -53.5(5)
O6 C38 C39 F18 -172.2(5)
O6 C38 C39' F16' -92(2)
O6 C38 C39' F17' 143.2(19)
O6 C38 C39' F18' 23(2)
O7 C41 C42 C43 5.3(4)
O8 C43 C44 F22 -52.1(3)
O8 C43 C44 F23 66.2(3)
O8 C43 C44 F24 -173.7(2)
F19 C40 C41 C42 126.9(3)
F19 C40 C41 O7 -52.9(3)
F20 C40 C41 C42 -114.8(3)
F20 C40 C41 O7 65.4(3)
F21 C40 C41 C42 6.0(4)
F21 C40 C41 O7 -173.8(2)
